data_7251565
loop_
_publ_author_name
'Bawa, Hana'
'Su, Hong'
'De Doncker, Stephen'
'Bourne, Susan A.'
'Nassimbeni, Luigi R.'

_publ_section_title
;
 TADDOLs and methylcyclohexanones: selectivity, resolution and the
 kinetics of decomposition
;
_journal_issue 10
_journal_name_full CrystEngComm
_journal_page_first 1690
_journal_page_last 1698
_journal_paper_doi 10.1039/D5CE01022E
_journal_volume 28
_journal_year 2026
_chemical_formula_sum 'C41 H46 O5'
_chemical_formula_weight 618.78
_space_group_crystal_system orthorhombic
_space_group_IT_number 19
_space_group_name_Hall 'P 2ac 2ab'
_space_group_name_H-M_alt 'P 21 21 21'
_atom_sites_solution_hydrogens mixed
_atom_sites_solution_primary direct
_atom_sites_solution_secondary difmap
_audit_creation_method SHELXL-2018/3
_audit_update_record
;
2025-08-12 deposited with the CCDC.	2026-02-02 downloaded from the CCDC.
;
_cell_angle_alpha 90
_cell_angle_beta 90
_cell_angle_gamma 90
_cell_formula_units_Z 4
_cell_length_a 9.324(2)
_cell_length_b 15.978(4)
_cell_length_c 22.244(6)
_cell_measurement_reflns_used 9119
_cell_measurement_temperature 100(2)
_cell_measurement_theta_max 28.19
_cell_measurement_theta_min 2.709
_cell_volume 3313.9(14)
_computing_cell_refinement 'SAINT (7.60a, Bruker AXS Inc., Madison, WI, USA, 2006)'
_computing_data_collection 'SAINT (7.60a, Bruker AXS Inc., Madison, WI, USA, 2006)'
_computing_data_reduction 'SAINT (7.60a, Bruker AXS Inc., Madison, WI, USA, 2006)'
_computing_molecular_graphics 'X-Seed (Barbour, 2001'
_computing_publication_material 'SHELXL-2014/7 (Sheldrick, 2014)'
_computing_structure_refinement 'SHELXL-2018/3 (Sheldrick, 2018)'
_computing_structure_solution 'SHELXT 2018/2 (Sheldrick, 2018)'
_diffrn_ambient_temperature 100(2)
_diffrn_measured_fraction_theta_full 0.995
_diffrn_measured_fraction_theta_max 0.995
_diffrn_measurement_device_type 'Bruker D8 Venture Diffractometer'
_diffrn_measurement_method '1\% \f scans and \w scans'
_diffrn_radiation_type MoK\a
_diffrn_radiation_wavelength 0.71073
_diffrn_reflns_av_R_equivalents 0.0664
_diffrn_reflns_av_unetI/netI 0.0293
_diffrn_reflns_Laue_measured_fraction_full 0.995
_diffrn_reflns_Laue_measured_fraction_max 0.995
_diffrn_reflns_limit_h_max 12
_diffrn_reflns_limit_h_min -12
_diffrn_reflns_limit_k_max 21
_diffrn_reflns_limit_k_min -21
_diffrn_reflns_limit_l_max 29
_diffrn_reflns_limit_l_min -29
_diffrn_reflns_number 91602
_diffrn_reflns_point_group_measured_fraction_full 0.996
_diffrn_reflns_point_group_measured_fraction_max 0.995
_diffrn_reflns_theta_full 25.242
_diffrn_reflns_theta_max 28.337
_diffrn_reflns_theta_min 2.368
_diffrn_source 'fine-focus sealed tube'
_exptl_absorpt_coefficient_mu 0.080
_exptl_absorpt_correction_T_max 1.000
_exptl_absorpt_correction_T_min 0.932
_exptl_absorpt_correction_type multi-scan
_exptl_absorpt_process_details 'SADABS (Sheldrick, 2001)'
_exptl_crystal_colour colorless
_exptl_crystal_density_diffrn 1.240
_exptl_crystal_description block
_exptl_crystal_F_000 1328
_exptl_crystal_size_max 0.330
_exptl_crystal_size_mid 0.310
_exptl_crystal_size_min 0.190
_exptl_transmission_factor_max 1.000
_exptl_transmission_factor_min 0.932
_refine_diff_density_max 0.252
_refine_diff_density_min -0.185
_refine_diff_density_rms 0.038
_refine_ls_abs_structure_details
;
 Flack x determined using 3341 quotients [(I+)-(I-)]/[(I+)+(I-)]
 (Parsons, Flack and Wagner, Acta Cryst. B69 (2013) 249-259).
;
_refine_ls_abs_structure_Flack -0.3(3)
_refine_ls_extinction_method none
_refine_ls_goodness_of_fit_ref 1.032
_refine_ls_hydrogen_treatment mixed
_refine_ls_matrix_type full
_refine_ls_number_parameters 424
_refine_ls_number_reflns 8237
_refine_ls_number_restraints 2
_refine_ls_restrained_S_all 1.032
_refine_ls_R_factor_all 0.0345
_refine_ls_R_factor_gt 0.0321
_refine_ls_shift/su_max 0.000
_refine_ls_shift/su_mean 0.000
_refine_ls_structure_factor_coef Fsqd
_refine_ls_weighting_details 'w=1/[\s^2^(Fo^2^)+(0.0415P)^2^+0.6322P] where P=(Fo^2^+2Fc^2^)/3'
_refine_ls_weighting_scheme calc
_refine_ls_wR_factor_gt 0.0793
_refine_ls_wR_factor_ref 0.0808
_reflns_Friedel_coverage 0.791
_reflns_Friedel_fraction_full 0.997
_reflns_Friedel_fraction_max 0.995
_reflns_number_gt 7856
_reflns_number_total 8237
_reflns_threshold_expression 'I > 2\s(I)'
_cod_data_source_file d5ce01022e2.cif
_cod_data_source_block IX
_cod_depositor_comments 'Adding full bibliography for 7251558--7251565.cif.'
_cod_original_cell_volume 3314.0(14)
_cod_database_code 7251565
_shelx_shelxl_version_number 2018/3
_shelx_space_group_comment
;
The symmetry employed for this shelxl refinement is uniquely defined
by the following loop, which should always be used as a source of
symmetry information in preference to the above space-group names.
They are only intended as comments.
;
_shelx_estimated_absorpt_t_min 0.974
_shelx_estimated_absorpt_t_max 0.985

loop_
_space_group_symop_operation_xyz
'x, y, z'
'-x+1/2, -y, z+1/2'
'x+1/2, -y+1/2, -z'
'-x, y+1/2, -z+1/2'

loop_
_atom_site_label
_atom_site_type_symbol
_atom_site_fract_x
_atom_site_fract_y
_atom_site_fract_z
_atom_site_U_iso_or_equiv
_atom_site_adp_type
_atom_site_occupancy
_atom_site_site_symmetry_order
_atom_site_calc_flag
_atom_site_refinement_flags_posn
_atom_site_refinement_flags_adp
_atom_site_refinement_flags_occupancy
_atom_site_disorder_assembly
_atom_site_disorder_group
O13A O 0.49280(11) 0.60411(6) 0.47329(5) 0.0163(2) Uani 1 1 d D . . . .
O14A O 0.35972(11) 0.39088(6) 0.44887(5) 0.0154(2) Uani 1 1 d . . . . .
O15A O 0.56532(11) 0.35848(6) 0.39822(5) 0.0154(2) Uani 1 1 d . . . . .
O22A O 0.68257(12) 0.57471(7) 0.38281(5) 0.0179(2) Uani 1 1 d D . . . .
O1X O 0.36180(14) 0.71032(7) 0.39094(6) 0.0248(3) Uani 1 1 d . . . . .
C1A C 0.10422(18) 0.64333(10) 0.56335(7) 0.0202(3) Uani 1 1 d . . . . .
H1A H 0.092101 0.683657 0.594326 0.024 Uiso 1 1 calc R U . . .
C2A C 0.23965(17) 0.61293(10) 0.54993(7) 0.0176(3) Uani 1 1 d . . . . .
H2A H 0.319849 0.631734 0.572547 0.021 Uiso 1 1 calc R U . . .
C3A C 0.26009(16) 0.55496(9) 0.50357(6) 0.0139(3) Uani 1 1 d . . . . .
C4A C 0.14119(16) 0.52679(9) 0.47172(7) 0.0165(3) Uani 1 1 d . . . . .
H4A H 0.153312 0.487260 0.440225 0.020 Uiso 1 1 calc R U . . .
C5A C 0.00424(17) 0.55612(10) 0.48566(7) 0.0194(3) Uani 1 1 d . . . . .
H5A H -0.076568 0.536155 0.463958 0.023 Uiso 1 1 calc R U . . .
C6A C -0.01388(17) 0.61454(10) 0.53127(7) 0.0203(3) Uani 1 1 d . . . . .
H6A H -0.107041 0.634840 0.540560 0.024 Uiso 1 1 calc R U . . .
C7A C 0.4730(2) 0.39657(12) 0.62981(7) 0.0267(4) Uani 1 1 d . . . . .
H7A H 0.421163 0.356626 0.652806 0.032 Uiso 1 1 calc R U . . .
C8A C 0.40954(18) 0.43380(10) 0.57986(7) 0.0199(3) Uani 1 1 d . . . . .
H8A H 0.314156 0.419297 0.569050 0.024 Uiso 1 1 calc R U . . .
C9A C 0.48473(17) 0.49214(9) 0.54557(6) 0.0158(3) Uani 1 1 d . . . . .
C10A C 0.62434(17) 0.51324(10) 0.56246(7) 0.0206(3) Uani 1 1 d . . . . .
H10A H 0.676889 0.552936 0.539525 0.025 Uiso 1 1 calc R U . . .
C11A C 0.68693(19) 0.47638(12) 0.61276(8) 0.0280(4) Uani 1 1 d . . . . .
H11A H 0.781541 0.491575 0.624249 0.034 Uiso 1 1 calc R U . . .
C12A C 0.6122(2) 0.41790(12) 0.64601(8) 0.0301(4) Uani 1 1 d . . . . .
H12A H 0.655953 0.392264 0.679907 0.036 Uiso 1 1 calc R U . . .
C13A C 0.41502(16) 0.52928(9) 0.48953(6) 0.0135(3) Uani 1 1 d . . . . .
C14A C 0.42764(15) 0.46875(9) 0.43493(6) 0.0133(3) Uani 1 1 d . . . . .
H14A H 0.378494 0.494451 0.399491 0.016 Uiso 1 1 calc R U . . .
C15A C 0.58193(16) 0.44335(9) 0.41657(6) 0.0138(3) Uani 1 1 d . . . . .
H15A H 0.646245 0.446036 0.452494 0.017 Uiso 1 1 calc R U . . .
C16A C 0.44888(15) 0.32233(9) 0.43037(7) 0.0136(3) Uani 1 1 d . . . . .
C17A C 0.50428(17) 0.27406(9) 0.48486(7) 0.0171(3) Uani 1 1 d . . . . .
H17A H 0.422161 0.255357 0.509663 0.021 Uiso 1 1 calc R U . . .
H17B H 0.564716 0.311361 0.509787 0.021 Uiso 1 1 calc R U . . .
C18A C 0.59230(17) 0.19784(10) 0.46523(7) 0.0194(3) Uani 1 1 d . . . . .
H18A H 0.680701 0.216984 0.444765 0.023 Uiso 1 1 calc R U . . .
H18B H 0.620925 0.165318 0.501156 0.023 Uiso 1 1 calc R U . . .
C19A C 0.50679(18) 0.14163(10) 0.42273(8) 0.0212(3) Uani 1 1 d . . . . .
H19A H 0.567264 0.094041 0.409693 0.025 Uiso 1 1 calc R U . . .
H19B H 0.422236 0.118798 0.444071 0.025 Uiso 1 1 calc R U . . .
C20A C 0.45757(17) 0.19112(10) 0.36785(7) 0.0189(3) Uani 1 1 d . . . . .
H20A H 0.400626 0.154403 0.341107 0.023 Uiso 1 1 calc R U . . .
H20B H 0.542263 0.210991 0.345119 0.023 Uiso 1 1 calc R U . . .
C21A C 0.36645(16) 0.26614(9) 0.38716(7) 0.0170(3) Uani 1 1 d . . . . .
H21A H 0.338347 0.298783 0.351216 0.020 Uiso 1 1 calc R U . . .
H21B H 0.277847 0.245953 0.406936 0.020 Uiso 1 1 calc R U . . .
C22A C 0.65163(16) 0.49108(9) 0.36370(6) 0.0140(3) Uani 1 1 d . . . . .
C23A C 0.55325(16) 0.49073(10) 0.30857(7) 0.0159(3) Uani 1 1 d . . . . .
C24A C 0.53994(17) 0.41869(10) 0.27347(7) 0.0198(3) Uani 1 1 d . . . . .
H24A H 0.592697 0.369939 0.283899 0.024 Uiso 1 1 calc R U . . .
C25A C 0.45035(19) 0.41733(12) 0.22336(8) 0.0254(4) Uani 1 1 d . . . . .
H25A H 0.443295 0.368052 0.199646 0.031 Uiso 1 1 calc R U . . .
C26A C 0.37142(19) 0.48775(13) 0.20801(7) 0.0274(4) Uani 1 1 d . . . . .
H26A H 0.309521 0.486751 0.174095 0.033 Uiso 1 1 calc R U . . .
C27A C 0.38360(19) 0.55946(12) 0.24251(8) 0.0262(4) Uani 1 1 d . . . . .
H27A H 0.329470 0.607746 0.232201 0.031 Uiso 1 1 calc R U . . .
C28A C 0.47469(17) 0.56157(10) 0.29232(7) 0.0200(3) Uani 1 1 d . . . . .
H28A H 0.483222 0.611468 0.315270 0.024 Uiso 1 1 calc R U . . .
C29A C 0.79944(16) 0.45520(9) 0.34704(7) 0.0151(3) Uani 1 1 d . . . . .
C30A C 0.86750(18) 0.49018(10) 0.29713(7) 0.0217(3) Uani 1 1 d . . . . .
H30A H 0.816799 0.528879 0.272648 0.026 Uiso 1 1 calc R U . . .
C31A C 1.00802(19) 0.46948(11) 0.28257(8) 0.0241(3) Uani 1 1 d . . . . .
H31A H 1.052977 0.494531 0.248735 0.029 Uiso 1 1 calc R U . . .
C32A C 1.08236(17) 0.41237(10) 0.31740(7) 0.0209(3) Uani 1 1 d . . . . .
H32A H 1.179342 0.399223 0.308328 0.025 Uiso 1 1 calc R U . . .
C33A C 1.01419(18) 0.37444(10) 0.36566(7) 0.0208(3) Uani 1 1 d . . . . .
H33A H 1.063468 0.333444 0.388687 0.025 Uiso 1 1 calc R U . . .
C34A C 0.87343(17) 0.39616(10) 0.38062(7) 0.0176(3) Uani 1 1 d . . . . .
H34A H 0.828090 0.370288 0.414044 0.021 Uiso 1 1 calc R U . . .
C1X C 0.24848(19) 0.74021(10) 0.37371(8) 0.0215(3) Uani 1 1 d . . . . .
C2X C 0.2325(2) 0.77569(12) 0.31135(8) 0.0284(4) Uani 1 1 d . . . . .
H2X1 H 0.314990 0.757657 0.286508 0.034 Uiso 1 1 calc R U . . .
H2X2 H 0.234148 0.837563 0.313604 0.034 Uiso 1 1 calc R U . . .
C3X C 0.0932(2) 0.74763(12) 0.28101(8) 0.0286(4) Uani 1 1 d . . . . .
H3X1 H 0.081381 0.778423 0.242707 0.034 Uiso 1 1 calc R U . . .
H3X2 H 0.099635 0.687224 0.271484 0.034 Uiso 1 1 calc R U . . .
C4X C -0.03810(19) 0.76296(10) 0.32071(8) 0.0238(3) Uani 1 1 d . . . . .
H014 H -0.044509 0.824291 0.329268 0.029 Uiso 1 1 calc R U . . .
C5X C -0.01814(19) 0.71687(10) 0.38025(8) 0.0224(3) Uani 1 1 d . . . . .
H5X1 H -0.012645 0.655947 0.372477 0.027 Uiso 1 1 calc R U . . .
H5X2 H -0.102468 0.727236 0.406242 0.027 Uiso 1 1 calc R U . . .
C6X C 0.11839(19) 0.74512(10) 0.41329(7) 0.0229(3) Uani 1 1 d . . . . .
H6X1 H 0.105868 0.803470 0.427316 0.028 Uiso 1 1 calc R U . . .
H6X2 H 0.133107 0.709290 0.449075 0.028 Uiso 1 1 calc R U . . .
C7X C -0.1770(2) 0.73561(12) 0.28994(9) 0.0325(4) Uani 1 1 d . . . . .
H7X1 H -0.173482 0.675310 0.282024 0.049 Uiso 1 1 calc R U . . .
H7X2 H -0.187860 0.765873 0.251892 0.049 Uiso 1 1 calc R U . . .
H7X3 H -0.258645 0.748117 0.316179 0.049 Uiso 1 1 calc R U . . .
H22A H 0.617(2) 0.5904(14) 0.4146(7) 0.039(6) Uiso 1 1 d D . . . .
H13A H 0.428(2) 0.6416(13) 0.4514(10) 0.052(8) Uiso 1 1 d D . . . .

loop_
_atom_site_aniso_label
_atom_site_aniso_U_11
_atom_site_aniso_U_22
_atom_site_aniso_U_33
_atom_site_aniso_U_23
_atom_site_aniso_U_13
_atom_site_aniso_U_12
O13A 0.0160(5) 0.0139(5) 0.0190(5) -0.0009(4) 0.0018(4) -0.0015(4)
O14A 0.0150(5) 0.0112(4) 0.0200(5) -0.0007(4) 0.0042(4) 0.0001(4)
O15A 0.0167(5) 0.0118(5) 0.0177(5) -0.0010(4) 0.0040(4) -0.0009(4)
O22A 0.0190(5) 0.0131(5) 0.0217(5) -0.0026(4) 0.0047(4) -0.0028(4)
O1X 0.0259(6) 0.0214(5) 0.0273(6) 0.0009(5) -0.0015(5) -0.0007(5)
C1A 0.0233(8) 0.0203(7) 0.0171(7) -0.0016(6) 0.0038(6) 0.0038(6)
C2A 0.0179(7) 0.0202(7) 0.0148(7) -0.0015(6) -0.0011(6) 0.0003(6)
C3A 0.0150(7) 0.0137(6) 0.0131(6) 0.0012(5) 0.0021(5) 0.0018(5)
C4A 0.0169(7) 0.0145(6) 0.0180(7) -0.0019(5) -0.0002(6) -0.0003(5)
C5A 0.0150(7) 0.0176(7) 0.0255(8) -0.0002(6) 0.0006(6) -0.0012(6)
C6A 0.0154(7) 0.0211(7) 0.0243(8) 0.0010(6) 0.0047(6) 0.0026(6)
C7A 0.0353(10) 0.0295(8) 0.0155(7) 0.0028(6) 0.0046(7) 0.0094(7)
C8A 0.0213(8) 0.0225(7) 0.0161(7) -0.0012(6) 0.0016(6) 0.0034(6)
C9A 0.0172(7) 0.0172(6) 0.0131(6) -0.0038(5) 0.0001(5) 0.0043(6)
C10A 0.0177(7) 0.0233(7) 0.0207(7) -0.0077(6) -0.0020(6) 0.0041(6)
C11A 0.0227(8) 0.0378(10) 0.0236(8) -0.0119(7) -0.0077(7) 0.0110(7)
C12A 0.0363(10) 0.0389(10) 0.0151(7) -0.0029(7) -0.0051(7) 0.0187(8)
C13A 0.0138(6) 0.0129(6) 0.0138(6) -0.0012(5) 0.0014(5) -0.0007(5)
C14A 0.0148(7) 0.0126(6) 0.0124(6) -0.0002(5) 0.0014(5) -0.0009(5)
C15A 0.0140(7) 0.0129(6) 0.0146(6) -0.0011(5) 0.0011(5) 0.0005(5)
C16A 0.0128(6) 0.0130(6) 0.0151(7) -0.0012(5) 0.0020(5) 0.0009(5)
C17A 0.0185(7) 0.0172(6) 0.0157(7) 0.0007(5) -0.0003(6) 0.0015(6)
C18A 0.0185(7) 0.0175(7) 0.0222(7) 0.0018(6) -0.0020(6) 0.0034(6)
C19A 0.0206(7) 0.0143(7) 0.0288(8) -0.0014(6) -0.0012(7) 0.0030(6)
C20A 0.0180(7) 0.0176(7) 0.0213(7) -0.0050(6) -0.0011(6) 0.0007(6)
C21A 0.0157(7) 0.0159(6) 0.0194(7) -0.0021(6) -0.0027(6) 0.0010(5)
C22A 0.0133(6) 0.0128(6) 0.0159(7) -0.0010(5) 0.0018(5) -0.0005(5)
C23A 0.0132(6) 0.0203(7) 0.0143(6) 0.0025(6) 0.0034(5) -0.0008(5)
C24A 0.0201(7) 0.0227(7) 0.0165(7) -0.0004(6) 0.0009(6) -0.0003(6)
C25A 0.0263(8) 0.0331(9) 0.0168(7) -0.0027(7) -0.0007(6) -0.0045(7)
C26A 0.0200(8) 0.0454(10) 0.0169(7) 0.0065(7) -0.0029(6) -0.0031(7)
C27A 0.0204(8) 0.0349(9) 0.0233(8) 0.0117(7) 0.0018(7) 0.0049(7)
C28A 0.0190(8) 0.0222(7) 0.0188(7) 0.0048(6) 0.0039(6) 0.0026(6)
C29A 0.0131(7) 0.0161(7) 0.0162(7) -0.0028(6) 0.0016(5) -0.0007(5)
C30A 0.0193(8) 0.0215(7) 0.0244(8) 0.0064(6) 0.0051(6) 0.0037(6)
C31A 0.0205(8) 0.0263(8) 0.0255(8) 0.0042(6) 0.0088(7) 0.0008(7)
C32A 0.0141(7) 0.0260(8) 0.0226(8) -0.0050(6) 0.0022(6) 0.0007(6)
C33A 0.0181(7) 0.0250(8) 0.0193(7) -0.0006(6) -0.0024(6) 0.0045(6)
C34A 0.0176(7) 0.0218(7) 0.0135(6) 0.0000(6) 0.0011(6) -0.0001(6)
C1X 0.0278(8) 0.0135(7) 0.0233(8) -0.0006(6) 0.0013(7) -0.0023(6)
C2X 0.0301(9) 0.0289(9) 0.0263(9) 0.0103(7) 0.0069(7) 0.0033(7)
C3X 0.0357(10) 0.0306(9) 0.0194(8) 0.0056(7) 0.0001(7) 0.0084(8)
C4X 0.0296(9) 0.0177(7) 0.0242(8) 0.0033(6) -0.0004(7) 0.0041(6)
C5X 0.0272(8) 0.0186(7) 0.0215(8) 0.0028(6) 0.0016(7) 0.0009(6)
C6X 0.0290(9) 0.0203(7) 0.0194(7) -0.0008(6) 0.0019(7) -0.0006(6)
C7X 0.0358(10) 0.0296(9) 0.0319(10) 0.0058(8) -0.0067(8) 0.0029(8)

loop_
_atom_type_symbol
_atom_type_description
_atom_type_scat_dispersion_real
_atom_type_scat_dispersion_imag
_atom_type_scat_source
C C 0.0033 0.0016 'International Tables Vol C Tables 4.2.6.8 and 6.1.1.4'
H H 0.0000 0.0000 'International Tables Vol C Tables 4.2.6.8 and 6.1.1.4'
O O 0.0106 0.0060 'International Tables Vol C Tables 4.2.6.8 and 6.1.1.4'

loop_
_geom_angle_atom_site_label_1
_geom_angle_atom_site_label_2
_geom_angle_atom_site_label_3
_geom_angle
_geom_angle_site_symmetry_1
_geom_angle_site_symmetry_3
_geom_angle_publ_flag
C13A O13A H13A 108.8(16) . . ?
C14A O14A C16A 110.20(10) . . ?
C16A O15A C15A 108.99(11) . . ?
C22A O22A H22A 109.3(14) . . ?
C2A C1A C6A 119.68(14) . . ?
C2A C1A H1A 120.2 . . ?
C6A C1A H1A 120.2 . . ?
C1A C2A C3A 121.00(15) . . ?
C1A C2A H2A 119.5 . . ?
C3A C2A H2A 119.5 . . ?
C4A C3A C2A 118.77(14) . . ?
C4A C3A C13A 124.10(13) . . ?
C2A C3A C13A 117.09(13) . . ?
C3A C4A C5A 120.52(14) . . ?
C3A C4A H4A 119.7 . . ?
C5A C4A H4A 119.7 . . ?
C6A C5A C4A 119.96(15) . . ?
C6A C5A H5A 120.0 . . ?
C4A C5A H5A 120.0 . . ?
C5A C6A C1A 120.06(15) . . ?
C5A C6A H6A 120.0 . . ?
C1A C6A H6A 120.0 . . ?
C12A C7A C8A 119.94(17) . . ?
C12A C7A H7A 120.0 . . ?
C8A C7A H7A 120.0 . . ?
C7A C8A C9A 120.58(16) . . ?
C7A C8A H8A 119.7 . . ?
C9A C8A H8A 119.7 . . ?
C8A C9A C10A 118.90(14) . . ?
C8A C9A C13A 119.53(14) . . ?
C10A C9A C13A 121.54(14) . . ?
C11A C10A C9A 120.32(16) . . ?
C11A C10A H10A 119.8 . . ?
C9A C10A H10A 119.8 . . ?
C12A C11A C10A 120.36(17) . . ?
C12A C11A H11A 119.8 . . ?
C10A C11A H11A 119.8 . . ?
C11A C12A C7A 119.90(16) . . ?
C11A C12A H12A 120.1 . . ?
C7A C12A H12A 120.1 . . ?
O13A C13A C9A 108.20(12) . . ?
O13A C13A C3A 107.61(11) . . ?
C9A C13A C3A 109.81(12) . . ?
O13A C13A C14A 106.33(11) . . ?
C9A C13A C14A 111.31(12) . . ?
C3A C13A C14A 113.33(12) . . ?
O14A C14A C15A 103.91(11) . . ?
O14A C14A C13A 109.74(11) . . ?
C15A C14A C13A 116.00(12) . . ?
O14A C14A H14A 109.0 . . ?
C15A C14A H14A 109.0 . . ?
C13A C14A H14A 109.0 . . ?
O15A C15A C22A 107.30(11) . . ?
O15A C15A C14A 102.93(11) . . ?
C22A C15A C14A 117.51(12) . . ?
O15A C15A H15A 109.6 . . ?
C22A C15A H15A 109.6 . . ?
C14A C15A H15A 109.6 . . ?
O15A C16A O14A 106.04(11) . . ?
O15A C16A C21A 107.89(12) . . ?
O14A C16A C21A 109.77(12) . . ?
O15A C16A C17A 110.24(12) . . ?
O14A C16A C17A 110.73(12) . . ?
C21A C16A C17A 111.96(12) . . ?
C16A C17A C18A 110.88(12) . . ?
C16A C17A H17A 109.5 . . ?
C18A C17A H17A 109.5 . . ?
C16A C17A H17B 109.5 . . ?
C18A C17A H17B 109.5 . . ?
H17A C17A H17B 108.1 . . ?
C19A C18A C17A 111.34(13) . . ?
C19A C18A H18A 109.4 . . ?
C17A C18A H18A 109.4 . . ?
C19A C18A H18B 109.4 . . ?
C17A C18A H18B 109.4 . . ?
H18A C18A H18B 108.0 . . ?
C20A C19A C18A 110.32(13) . . ?
C20A C19A H19A 109.6 . . ?
C18A C19A H19A 109.6 . . ?
C20A C19A H19B 109.6 . . ?
C18A C19A H19B 109.6 . . ?
H19A C19A H19B 108.1 . . ?
C19A C20A C21A 110.39(13) . . ?
C19A C20A H20A 109.6 . . ?
C21A C20A H20A 109.6 . . ?
C19A C20A H20B 109.6 . . ?
C21A C20A H20B 109.6 . . ?
H20A C20A H20B 108.1 . . ?
C16A C21A C20A 111.01(12) . . ?
C16A C21A H21A 109.4 . . ?
C20A C21A H21A 109.4 . . ?
C16A C21A H21B 109.4 . . ?
C20A C21A H21B 109.4 . . ?
H21A C21A H21B 108.0 . . ?
O22A C22A C23A 111.22(12) . . ?
O22A C22A C29A 103.82(11) . . ?
C23A C22A C29A 110.03(12) . . ?
O22A C22A C15A 108.62(11) . . ?
C23A C22A C15A 110.84(12) . . ?
C29A C22A C15A 112.11(12) . . ?
C28A C23A C24A 118.49(15) . . ?
C28A C23A C22A 121.25(14) . . ?
C24A C23A C22A 120.27(13) . . ?
C25A C24A C23A 120.90(16) . . ?
C25A C24A H24A 119.5 . . ?
C23A C24A H24A 119.5 . . ?
C26A C25A C24A 120.17(16) . . ?
C26A C25A H25A 119.9 . . ?
C24A C25A H25A 119.9 . . ?
C27A C26A C25A 119.44(16) . . ?
C27A C26A H26A 120.3 . . ?
C25A C26A H26A 120.3 . . ?
C26A C27A C28A 120.66(16) . . ?
C26A C27A H27A 119.7 . . ?
C28A C27A H27A 119.7 . . ?
C23A C28A C27A 120.34(16) . . ?
C23A C28A H28A 119.8 . . ?
C27A C28A H28A 119.8 . . ?
C34A C29A C30A 118.33(14) . . ?
C34A C29A C22A 124.72(14) . . ?
C30A C29A C22A 116.73(13) . . ?
C31A C30A C29A 121.26(15) . . ?
C31A C30A H30A 119.4 . . ?
C29A C30A H30A 119.4 . . ?
C32A C31A C30A 119.93(15) . . ?
C32A C31A H31A 120.0 . . ?
C30A C31A H31A 120.0 . . ?
C31A C32A C33A 119.47(15) . . ?
C31A C32A H32A 120.3 . . ?
C33A C32A H32A 120.3 . . ?
C32A C33A C34A 120.40(15) . . ?
C32A C33A H33A 119.8 . . ?
C34A C33A H33A 119.8 . . ?
C29A C34A C33A 120.51(15) . . ?
C29A C34A H34A 119.7 . . ?
C33A C34A H34A 119.7 . . ?
O1X C1X C6X 122.39(15) . . ?
O1X C1X C2X 121.46(16) . . ?
C6X C1X C2X 116.15(15) . . ?
C1X C2X C3X 112.32(15) . . ?
C1X C2X H2X1 109.1 . . ?
C3X C2X H2X1 109.1 . . ?
C1X C2X H2X2 109.1 . . ?
C3X C2X H2X2 109.1 . . ?
H2X1 C2X H2X2 107.9 . . ?
C4X C3X C2X 112.19(15) . . ?
C4X C3X H3X1 109.2 . . ?
C2X C3X H3X1 109.2 . . ?
C4X C3X H3X2 109.2 . . ?
C2X C3X H3X2 109.2 . . ?
H3X1 C3X H3X2 107.9 . . ?
C5X C4X C7X 110.72(15) . . ?
C5X C4X C3X 109.03(14) . . ?
C7X C4X C3X 111.95(15) . . ?
C5X C4X H014 108.3 . . ?
C7X C4X H014 108.3 . . ?
C3X C4X H014 108.3 . . ?
C4X C5X C6X 111.96(14) . . ?
C4X C5X H5X1 109.2 . . ?
C6X C5X H5X1 109.2 . . ?
C4X C5X H5X2 109.2 . . ?
C6X C5X H5X2 109.2 . . ?
H5X1 C5X H5X2 107.9 . . ?
C1X C6X C5X 111.92(14) . . ?
C1X C6X H6X1 109.2 . . ?
C5X C6X H6X1 109.2 . . ?
C1X C6X H6X2 109.2 . . ?
C5X C6X H6X2 109.2 . . ?
H6X1 C6X H6X2 107.9 . . ?
C4X C7X H7X1 109.5 . . ?
C4X C7X H7X2 109.5 . . ?
H7X1 C7X H7X2 109.5 . . ?
C4X C7X H7X3 109.5 . . ?
H7X1 C7X H7X3 109.5 . . ?
H7X2 C7X H7X3 109.5 . . ?

loop_
_geom_bond_atom_site_label_1
_geom_bond_atom_site_label_2
_geom_bond_distance
_geom_bond_site_symmetry_2
_geom_bond_publ_flag
O13A C13A 1.4443(17) . ?
O13A H13A 0.979(3) . ?
O14A C14A 1.4301(17) . ?
O14A C16A 1.4353(17) . ?
O15A C16A 1.4226(17) . ?
O15A C15A 1.4246(17) . ?
O22A C22A 1.4317(17) . ?
O22A H22A 0.969(3) . ?
O1X C1X 1.221(2) . ?
C1A C2A 1.386(2) . ?
C1A C6A 1.391(2) . ?
C1A H1A 0.9500 . ?
C2A C3A 1.399(2) . ?
C2A H2A 0.9500 . ?
C3A C4A 1.391(2) . ?
C3A C13A 1.534(2) . ?
C4A C5A 1.395(2) . ?
C4A H4A 0.9500 . ?
C5A C6A 1.389(2) . ?
C5A H5A 0.9500 . ?
C6A H6A 0.9500 . ?
C7A C12A 1.390(3) . ?
C7A C8A 1.392(2) . ?
C7A H7A 0.9500 . ?
C8A C9A 1.394(2) . ?
C8A H8A 0.9500 . ?
C9A C10A 1.396(2) . ?
C9A C13A 1.526(2) . ?
C10A C11A 1.393(2) . ?
C10A H10A 0.9500 . ?
C11A C12A 1.380(3) . ?
C11A H11A 0.9500 . ?
C12A H12A 0.9500 . ?
C13A C14A 1.5571(19) . ?
C14A C15A 1.550(2) . ?
C14A H14A 1.0000 . ?
C15A C22A 1.545(2) . ?
C15A H15A 1.0000 . ?
C16A C21A 1.523(2) . ?
C16A C17A 1.527(2) . ?
C17A C18A 1.532(2) . ?
C17A H17A 0.9900 . ?
C17A H17B 0.9900 . ?
C18A C19A 1.529(2) . ?
C18A H18A 0.9900 . ?
C18A H18B 0.9900 . ?
C19A C20A 1.525(2) . ?
C19A H19A 0.9900 . ?
C19A H19B 0.9900 . ?
C20A C21A 1.531(2) . ?
C20A H20A 0.9900 . ?
C20A H20B 0.9900 . ?
C21A H21A 0.9900 . ?
C21A H21B 0.9900 . ?
C22A C23A 1.531(2) . ?
C22A C29A 1.538(2) . ?
C23A C28A 1.396(2) . ?
C23A C24A 1.396(2) . ?
C24A C25A 1.393(2) . ?
C24A H24A 0.9500 . ?
C25A C26A 1.387(3) . ?
C25A H25A 0.9500 . ?
C26A C27A 1.384(3) . ?
C26A H26A 0.9500 . ?
C27A C28A 1.397(2) . ?
C27A H27A 0.9500 . ?
C28A H28A 0.9500 . ?
C29A C34A 1.387(2) . ?
C29A C30A 1.396(2) . ?
C30A C31A 1.390(2) . ?
C30A H30A 0.9500 . ?
C31A C32A 1.383(2) . ?
C31A H31A 0.9500 . ?
C32A C33A 1.387(2) . ?
C32A H32A 0.9500 . ?
C33A C34A 1.398(2) . ?
C33A H33A 0.9500 . ?
C34A H34A 0.9500 . ?
C1X C6X 1.501(2) . ?
C1X C2X 1.506(2) . ?
C2X C3X 1.531(3) . ?
C2X H2X1 0.9900 . ?
C2X H2X2 0.9900 . ?
C3X C4X 1.529(3) . ?
C3X H3X1 0.9900 . ?
C3X H3X2 0.9900 . ?
C4X C5X 1.527(2) . ?
C4X C7X 1.529(3) . ?
C4X H014 1.0000 . ?
C5X C6X 1.538(2) . ?
C5X H5X1 0.9900 . ?
C5X H5X2 0.9900 . ?
C6X H6X1 0.9900 . ?
C6X H6X2 0.9900 . ?
C7X H7X1 0.9800 . ?
C7X H7X2 0.9800 . ?
C7X H7X3 0.9800 . ?

loop_
_geom_hbond_atom_site_label_D
_geom_hbond_atom_site_label_H
_geom_hbond_atom_site_label_A
_geom_hbond_distance_DH
_geom_hbond_distance_HA
_geom_hbond_distance_DA
_geom_hbond_angle_DHA
_geom_hbond_site_symmetry_A
_geom_hbond_publ_flag
O13A H13A O1X 0.979(3) 1.844(10) 2.7799(17) 159(2) . yes
O22A H22A O13A 0.969(3) 1.758(5) 2.7207(16) 172(2) . yes

loop_
_geom_torsion_atom_site_label_1
_geom_torsion_atom_site_label_2
_geom_torsion_atom_site_label_3
_geom_torsion_atom_site_label_4
_geom_torsion
_geom_torsion_site_symmetry_1
_geom_torsion_site_symmetry_2
_geom_torsion_site_symmetry_3
_geom_torsion_site_symmetry_4
_geom_torsion_publ_flag
C6A C1A C2A C3A 1.5(2) . . . . ?
C1A C2A C3A C4A -1.3(2) . . . . ?
C1A C2A C3A C13A 176.22(14) . . . . ?
C2A C3A C4A C5A 0.2(2) . . . . ?
C13A C3A C4A C5A -177.09(14) . . . . ?
C3A C4A C5A C6A 0.6(2) . . . . ?
C4A C5A C6A C1A -0.5(2) . . . . ?
C2A C1A C6A C5A -0.6(2) . . . . ?
C12A C7A C8A C9A 0.3(2) . . . . ?
C7A C8A C9A C10A -0.6(2) . . . . ?
C7A C8A C9A C13A 177.45(14) . . . . ?
C8A C9A C10A C11A 0.0(2) . . . . ?
C13A C9A C10A C11A -177.96(14) . . . . ?
C9A C10A C11A C12A 0.8(2) . . . . ?
C10A C11A C12A C7A -1.0(3) . . . . ?
C8A C7A C12A C11A 0.5(3) . . . . ?
C8A C9A C13A O13A 162.73(13) . . . . ?
C10A C9A C13A O13A -19.30(18) . . . . ?
C8A C9A C13A C3A 45.54(18) . . . . ?
C10A C9A C13A C3A -136.48(14) . . . . ?
C8A C9A C13A C14A -80.79(17) . . . . ?
C10A C9A C13A C14A 97.19(16) . . . . ?
C4A C3A C13A O13A 118.06(15) . . . . ?
C2A C3A C13A O13A -59.32(17) . . . . ?
C4A C3A C13A C9A -124.38(15) . . . . ?
C2A C3A C13A C9A 58.24(17) . . . . ?
C4A C3A C13A C14A 0.8(2) . . . . ?
C2A C3A C13A C14A -176.58(13) . . . . ?
C16A O14A C14A C15A -10.35(14) . . . . ?
C16A O14A C14A C13A -135.01(12) . . . . ?
O13A C13A C14A O14A 176.78(11) . . . . ?
C9A C13A C14A O14A 59.15(15) . . . . ?
C3A C13A C14A O14A -65.21(15) . . . . ?
O13A C13A C14A C15A 59.44(15) . . . . ?
C9A C13A C14A C15A -58.19(16) . . . . ?
C3A C13A C14A C15A 177.45(12) . . . . ?
C16A O15A C15A C22A -153.41(11) . . . . ?
C16A O15A C15A C14A -28.80(14) . . . . ?
O14A C14A C15A O15A 23.43(14) . . . . ?
C13A C14A C15A O15A 143.97(12) . . . . ?
O14A C14A C15A C22A 141.06(12) . . . . ?
C13A C14A C15A C22A -98.41(15) . . . . ?
C15A O15A C16A O14A 23.17(14) . . . . ?
C15A O15A C16A C21A 140.73(12) . . . . ?
C15A O15A C16A C17A -96.73(13) . . . . ?
C14A O14A C16A O15A -6.83(14) . . . . ?
C14A O14A C16A C21A -123.12(13) . . . . ?
C14A O14A C16A C17A 112.76(13) . . . . ?
O15A C16A C17A C18A -66.28(15) . . . . ?
O14A C16A C17A C18A 176.70(12) . . . . ?
C21A C16A C17A C18A 53.84(16) . . . . ?
C16A C17A C18A C19A -54.89(17) . . . . ?
C17A C18A C19A C20A 57.32(18) . . . . ?
C18A C19A C20A C21A -58.05(17) . . . . ?
O15A C16A C21A C20A 66.32(15) . . . . ?
O14A C16A C21A C20A -178.56(12) . . . . ?
C17A C16A C21A C20A -55.16(16) . . . . ?
C19A C20A C21A C16A 57.03(17) . . . . ?
O15A C15A C22A O22A -174.43(11) . . . . ?
C14A C15A C22A O22A 70.32(15) . . . . ?
O15A C15A C22A C23A 63.09(15) . . . . ?
C14A C15A C22A C23A -52.16(16) . . . . ?
O15A C15A C22A C29A -60.29(15) . . . . ?
C14A C15A C22A C29A -175.54(12) . . . . ?
O22A C22A C23A C28A -17.05(19) . . . . ?
C29A C22A C23A C28A -131.53(14) . . . . ?
C15A C22A C23A C28A 103.90(16) . . . . ?
O22A C22A C23A C24A 163.24(13) . . . . ?
C29A C22A C23A C24A 48.76(18) . . . . ?
C15A C22A C23A C24A -75.81(17) . . . . ?
C28A C23A C24A C25A 0.0(2) . . . . ?
C22A C23A C24A C25A 179.70(14) . . . . ?
C23A C24A C25A C26A -0.7(2) . . . . ?
C24A C25A C26A C27A 0.6(3) . . . . ?
C25A C26A C27A C28A 0.2(3) . . . . ?
C24A C23A C28A C27A 0.9(2) . . . . ?
C22A C23A C28A C27A -178.84(14) . . . . ?
C26A C27A C28A C23A -1.0(2) . . . . ?
O22A C22A C29A C34A 107.39(16) . . . . ?
C23A C22A C29A C34A -133.51(15) . . . . ?
C15A C22A C29A C34A -9.7(2) . . . . ?
O22A C22A C29A C30A -67.16(16) . . . . ?
C23A C22A C29A C30A 51.95(18) . . . . ?
C15A C22A C29A C30A 175.79(13) . . . . ?
C34A C29A C30A C31A -2.7(2) . . . . ?
C22A C29A C30A C31A 172.18(15) . . . . ?
C29A C30A C31A C32A 0.9(3) . . . . ?
C30A C31A C32A C33A 1.8(3) . . . . ?
C31A C32A C33A C34A -2.6(2) . . . . ?
C30A C29A C34A C33A 1.9(2) . . . . ?
C22A C29A C34A C33A -172.55(14) . . . . ?
C32A C33A C34A C29A 0.7(2) . . . . ?
O1X C1X C2X C3X 135.19(17) . . . . ?
C6X C1X C2X C3X -45.8(2) . . . . ?
C1X C2X C3X C4X 51.3(2) . . . . ?
C2X C3X C4X C5X -57.69(19) . . . . ?
C2X C3X C4X C7X 179.45(15) . . . . ?
C7X C4X C5X C6X -178.18(14) . . . . ?
C3X C4X C5X C6X 58.23(18) . . . . ?
O1X C1X C6X C5X -134.76(16) . . . . ?
C2X C1X C6X C5X 46.21(19) . . . . ?
C4X C5X C6X C1X -52.42(18) . . . . ?
